data_7027777
loop_
_publ_author_name
'Clague, Nicholas P.'
'Crane, Jonathan D.'
'Moreton, David J.'
'Sinn, Ekkehard'
'Teat, Simon J.'
'Young, Nigel A.'

_publ_section_title
;
 A mixed lithium--strontium polynuclear complex formed within the
 hexa-deprotonated calix[8]arene framework; the synthesis and structure of
 Li4Sr2(H2L)(O2CC4H9)2(dmf&#x200A;)8 [H8L&#x2005;=&#x2005;p-Pri- or
 p-Bui-calix[8]arene]&#x200A;&#x2020;
;
_journal_issue 20
_journal_name_full 'Journal of the Chemical Society, Dalton Transactions'
_journal_page_first 3535
_journal_paper_doi 10.1039/a906694b
_journal_year 1999
_chemical_formula_sum 'C122 H178 Li4 N8 O20 Sr2'
_chemical_formula_weight 2279.72
_chemical_name_systematic
;
 ?
;
_space_group_IT_number 2
_symmetry_cell_setting triclinic
_symmetry_space_group_name_Hall '-P 1'
_symmetry_space_group_name_H-M 'P -1'
_atom_sites_solution_hydrogens geom
_atom_sites_solution_primary direct
_atom_sites_solution_secondary difmap
_audit_creation_method SHELXL-97
_cell_angle_alpha 70.644(2)
_cell_angle_beta 73.347(2)
_cell_angle_gamma 79.079(2)
_cell_formula_units_Z 1
_cell_length_a 13.3348(5)
_cell_length_b 15.2025(5)
_cell_length_c 18.5975(7)
_cell_measurement_reflns_used 8927
_cell_measurement_temperature 150(2)
_cell_measurement_theta_max 26.15
_cell_measurement_theta_min 1.15
_cell_volume 3389.2(2)
_computing_cell_refinement 'local programs'
_computing_data_collection 'Siemens SMART'
_computing_data_reduction 'Siemens SAINT'
_computing_molecular_graphics 'Siemens SHELXTL'
_computing_publication_material 'SHELXTL and local programs'
_computing_structure_refinement 'Siemens SHELXTL'
_computing_structure_solution 'Siemens SHELXTL'
_diffrn_ambient_temperature 150(2)
_diffrn_measured_fraction_theta_full 0.963
_diffrn_measured_fraction_theta_max 0.963
_diffrn_measurement_device_type 'Siemens SMART CCD diffractometer'
_diffrn_measurement_method '\w rotation with narrow frames'
_diffrn_radiation_monochromator 'Silicon 111'
_diffrn_radiation_source 'Daresbury SRS Station 9.8'
_diffrn_radiation_type Synchrotron
_diffrn_radiation_wavelength 0.68750
_diffrn_reflns_av_R_equivalents 0.0372
_diffrn_reflns_av_sigmaI/netI 0.0931
_diffrn_reflns_limit_h_max 13
_diffrn_reflns_limit_h_min -13
_diffrn_reflns_limit_k_max 14
_diffrn_reflns_limit_k_min -15
_diffrn_reflns_limit_l_max 19
_diffrn_reflns_limit_l_min -12
_diffrn_reflns_number 10138
_diffrn_reflns_theta_full 21.00
_diffrn_reflns_theta_max 21.00
_diffrn_reflns_theta_min 1.52
_diffrn_standards_decay_% 10
_diffrn_standards_number 0
_exptl_absorpt_coefficient_mu 0.848
_exptl_absorpt_correction_T_max 0.91
_exptl_absorpt_correction_T_min 0.90
_exptl_absorpt_correction_type multiscans
_exptl_crystal_colour colourless
_exptl_crystal_density_diffrn 1.117
_exptl_crystal_density_method 'not measured'
_exptl_crystal_description block
_exptl_crystal_F_000 1214
_exptl_crystal_size_max 0.12
_exptl_crystal_size_mid 0.11
_exptl_crystal_size_min 0.11
_refine_diff_density_max 0.900
_refine_diff_density_min -0.536
_refine_diff_density_rms 0.121
_refine_ls_extinction_method none
_refine_ls_goodness_of_fit_ref 1.021
_refine_ls_hydrogen_treatment mixed
_refine_ls_matrix_type full
_refine_ls_number_parameters 696
_refine_ls_number_reflns 7730
_refine_ls_number_restraints 298
_refine_ls_restrained_S_all 1.048
_refine_ls_R_factor_all 0.1231
_refine_ls_R_factor_gt 0.0961
_refine_ls_shift/su_max 0.009
_refine_ls_shift/su_mean 0.001
_refine_ls_structure_factor_coef Fsqd
_refine_ls_weighting_details 'calc w=1/[\s^2^(Fo^2^)+(0.2000P)^2^+0.0000P] where P=(Fo^2^+2Fc^2^)/3'
_refine_ls_weighting_scheme calc
_refine_ls_wR_factor_gt 0.2661
_refine_ls_wR_factor_ref 0.2844
_reflns_number_gt 5176
_reflns_number_total 7730
_reflns_threshold_expression >2sigma(I)
_cod_data_source_file 906694bsup1.cif
_cod_data_source_block hull29
_cod_original_sg_symbol_H-M P-1
_cod_database_code 7027777

loop_
_symmetry_equiv_pos_as_xyz
'x, y, z'
'-x, -y, -z'

loop_
_atom_site_label
_atom_site_type_symbol
_atom_site_fract_x
_atom_site_fract_y
_atom_site_fract_z
_atom_site_U_iso_or_equiv
_atom_site_adp_type
_atom_site_occupancy
_atom_site_symmetry_multiplicity
_atom_site_calc_flag
_atom_site_refinement_flags
_atom_site_disorder_assembly
_atom_site_disorder_group
Sr1 Sr 0.39215(6) 0.42074(5) 0.48911(5) 0.0520(4) Uani 1 1 d . . .
Li1 Li 0.4888(14) 0.1716(13) 0.5417(14) 0.098(6) Uani 1 1 d . . .
Li2 Li 0.4826(15) 0.3987(12) 0.6399(10) 0.081(5) Uani 1 1 d . . .
O1 O 0.3512(4) 0.3955(4) 0.6312(3) 0.0675(17) Uani 1 1 d . . .
O2 O 0.3468(5) 0.2283(4) 0.5394(4) 0.0679(17) Uani 1 1 d . . .
O3 O 0.3500(5) 0.3278(4) 0.4079(4) 0.0656(17) Uani 1 1 d . . .
O4 O 0.4905(5) 0.4917(4) 0.3532(3) 0.0649(17) Uani 1 1 d . . .
C1 C 0.2358(7) 0.4607(7) 0.7271(5) 0.069(3) Uani 1 1 d . . .
C2 C 0.1510(9) 0.4482(9) 0.7947(7) 0.107(4) Uani 1 1 d . A .
H2 H 0.1231 0.5003 0.8144 0.128 Uiso 1 1 calc R . .
C3 C 0.1066(10) 0.3666(9) 0.8332(7) 0.112(5) Uani 1 1 d D . .
C4 C 0.1483(9) 0.2941(9) 0.8015(6) 0.096(4) Uani 1 1 d . A .
H4 H 0.1212 0.2352 0.8277 0.115 Uiso 1 1 calc R . .
C5 C 0.2285(7) 0.3020(7) 0.7326(5) 0.069(3) Uani 1 1 d . . .
C6 C 0.2740(7) 0.3873(7) 0.6948(5) 0.060(2) Uani 1 1 d . A .
C7 C 0.0692(16) 0.3725(15) 0.9750(9) 0.195(8) Uani 1 1 d DU . .
C8 C 0.0383(18) 0.3293(19) 0.9245(12) 0.140(11) Uiso 0.52(3) 1 d PDU A 1
C9 C -0.046(2) 0.3805(18) 0.8856(18) 0.146(11) Uiso 0.52(3) 1 d PDU A 1
C8A C 0.0174(18) 0.365(2) 0.9156(12) 0.113(9) Uiso 0.48(3) 1 d PDU A 2
C9A C -0.050(2) 0.2913(18) 0.9308(16) 0.125(11) Uiso 0.48(3) 1 d PDU A 2
C10 C -0.1039(11) 0.3214(12) 0.8703(10) 0.153(6) Uani 1 1 d DU . .
C11 C 0.2702(7) 0.2188(6) 0.7018(6) 0.069(3) Uani 1 1 d . A .
H11A H 0.3422 0.2286 0.6685 0.083 Uiso 1 1 calc R . .
H11B H 0.2762 0.1626 0.7471 0.083 Uiso 1 1 calc R . .
C12 C 0.2075(7) 0.1981(6) 0.6551(6) 0.065(3) Uani 1 1 d . . .
C13 C 0.1075(8) 0.1715(8) 0.6907(7) 0.084(3) Uani 1 1 d . A .
H13 H 0.0775 0.1713 0.7436 0.101 Uiso 1 1 calc R . .
C14 C 0.0508(9) 0.1456(9) 0.6530(7) 0.102(4) Uani 1 1 d D . .
C15 C 0.0948(9) 0.1472(8) 0.5755(7) 0.094(4) Uani 1 1 d . A .
H15 H 0.0548 0.1297 0.5485 0.113 Uiso 1 1 calc R . .
C16 C 0.1939(8) 0.1732(6) 0.5361(6) 0.067(3) Uani 1 1 d . . .
C17 C 0.2499(7) 0.2009(6) 0.5760(6) 0.063(3) Uani 1 1 d . A .
C18 C -0.127(2) 0.167(2) 0.7274(19) 0.151(11) Uiso 0.59(3) 1 d PDU A 1
C19 C -0.0499(19) 0.0877(18) 0.7086(15) 0.135(10) Uiso 0.59(3) 1 d PDU A 1
C20 C -0.032(2) -0.0034(17) 0.7669(15) 0.139(11) Uiso 0.59(3) 1 d PDU A 1
C18A C -0.146(3) 0.219(2) 0.685(3) 0.150(16) Uiso 0.41(3) 1 d PDU A 2
C19A C -0.0740(15) 0.132(2) 0.6849(16) 0.074(8) Uiso 0.41(3) 1 d PDU A 2
C20A C -0.083(4) 0.045(3) 0.672(3) 0.21(2) Uiso 0.41(3) 1 d PDU A 2
C22 C 0.2459(8) 0.1642(7) 0.4540(6) 0.077(3) Uani 1 1 d . A .
H22A H 0.3223 0.1479 0.4506 0.092 Uiso 1 1 calc R . .
H22B H 0.2195 0.1100 0.4497 0.092 Uiso 1 1 calc R . .
C23 C 0.2341(7) 0.2443(6) 0.3833(6) 0.064(3) Uani 1 1 d . . .
C24 C 0.1735(8) 0.2421(8) 0.3341(7) 0.072(3) Uani 1 1 d . A .
H24 H 0.1351 0.1898 0.3486 0.086 Uiso 1 1 calc R . .
C25 C 0.1668(8) 0.3121(8) 0.2657(7) 0.075(3) Uani 1 1 d . . .
C26 C 0.2236(8) 0.3888(7) 0.2481(6) 0.075(3) Uani 1 1 d . A .
H26 H 0.2207 0.4387 0.2015 0.090 Uiso 1 1 calc R . .
C27 C 0.2833(7) 0.3947(7) 0.2957(6) 0.066(3) Uani 1 1 d . . .
C28 C 0.2879(7) 0.3224(6) 0.3637(6) 0.061(2) Uani 1 1 d . A .
C29 C -0.0033(10) 0.2922(14) 0.2486(9) 0.153(7) Uani 1 1 d D . .
C30 C 0.1089(9) 0.3063(9) 0.2055(8) 0.100(4) Uani 1 1 d D A .
C31 C 0.1693(12) 0.2340(10) 0.1647(9) 0.128(5) Uani 1 1 d D . .
C32 C 0.2689(17) 0.2564(17) 0.1176(13) 0.106(10) Uani 0.54(3) 1 d PD A 1
C32A C -0.052(3) 0.280(3) 0.188(2) 0.160(17) Uiso 0.46(3) 1 d P A 2
C33 C 0.3429(7) 0.4803(7) 0.2723(6) 0.069(3) Uani 1 1 d . A .
H33A H 0.3177 0.5297 0.2291 0.083 Uiso 1 1 calc R . .
H33B H 0.3273 0.5053 0.3176 0.083 Uiso 1 1 calc R . .
C34 C 0.4596(8) 0.4583(6) 0.2462(5) 0.064(3) Uani 1 1 d . . .
C35 C 0.5012(9) 0.4334(7) 0.1765(6) 0.081(3) Uani 1 1 d . A .
H35 H 0.4547 0.4307 0.1471 0.097 Uiso 1 1 calc R . .
C36 C 0.6093(9) 0.4125(7) 0.1492(6) 0.081(3) Uani 1 1 d . . .
C37 C 0.6739(8) 0.4190(7) 0.1921(6) 0.070(3) Uani 1 1 d . A .
H37 H 0.7477 0.4069 0.1729 0.084 Uiso 1 1 calc R . .
C38 C 0.6389(7) 0.4418(6) 0.2612(5) 0.059(2) Uani 1 1 d . . .
C39 C 0.5289(7) 0.4646(6) 0.2887(5) 0.058(2) Uani 1 1 d . . .
C40 C 0.6857(15) 0.4812(13) -0.0002(7) 0.192(9) Uani 1 1 d DU . .
C41 C 0.6554(13) 0.3941(11) 0.0679(8) 0.146(5) Uani 1 1 d DU A .
C42 C 0.672(2) 0.2969(15) 0.073(2) 0.178(12) Uiso 0.59(4) 1 d PDU A 1
C42A C 0.596(4) 0.332(2) 0.055(2) 0.163(13) Uiso 0.41(4) 1 d PDU A 2
C43 C 0.587(2) 0.2433(13) 0.1101(12) 0.195(8) Uani 1 1 d DU . .
C44 C 0.7131(7) 0.4490(7) 0.3042(5) 0.067(3) Uani 1 1 d . . .
H44A H 0.7693 0.3961 0.3034 0.080 Uiso 1 1 calc R . .
H44B H 0.6750 0.4415 0.3597 0.080 Uiso 1 1 calc R . .
O101 O 0.5499(5) 0.2895(4) 0.5028(4) 0.0745(19) Uani 1 1 d . . .
O102 O 0.5771(4) 0.4109(4) 0.5287(3) 0.0552(15) Uani 1 1 d . . .
C101 C 0.6085(7) 0.3327(7) 0.5181(5) 0.062(2) Uani 1 1 d . . .
C102 C 0.7167(9) 0.2946(8) 0.5243(11) 0.128(5) Uani 1 1 d U . .
C103 C 0.7598(11) 0.2082(9) 0.4817(14) 0.167(7) Uani 1 1 d U . .
C104 C 0.8541(15) 0.1759(13) 0.4767(15) 0.188(8) Uani 1 1 d U . .
C105 C 0.8841(15) 0.0950(10) 0.4389(13) 0.185(9) Uani 1 1 d U . .
O111 O 0.1993(5) 0.4822(6) 0.5015(5) 0.099(2) Uani 1 1 d U . .
C111 C 0.1309(10) 0.4456(11) 0.5600(8) 0.117(4) Uani 1 1 d U . .
N111 N 0.0392(7) 0.4949(10) 0.5882(6) 0.119(3) Uani 1 1 d U . .
C112 C 0.0144(12) 0.5998(12) 0.5497(12) 0.152(6) Uani 1 1 d U . .
C113 C -0.0378(16) 0.4360(17) 0.6562(13) 0.253(13) Uani 1 1 d U . .
O121 O 0.5093(19) 0.0934(15) 0.6335(13) 0.180(7) Uani 1 1 d U . .
C121 C 0.527(3) 0.091(3) 0.675(2) 0.167(8) Uani 1 1 d U . .
N121 N 0.5711(12) 0.0050(12) 0.7354(11) 0.172(5) Uani 1 1 d U . .
C122 C 0.584(3) 0.011(2) 0.8121(19) 0.304(15) Uani 1 1 d U . .
C123 C 0.607(2) -0.0818(17) 0.7152(15) 0.235(11) Uani 1 1 d U . .
O131 O 0.5273(9) 0.2909(7) 0.7250(6) 0.129(3) Uani 1 1 d U . .
C131 C 0.552(2) 0.2952(14) 0.7787(12) 0.181(7) Uani 1 1 d U . .
N131 N 0.4984(13) 0.2913(9) 0.8487(8) 0.144(4) Uani 1 1 d U . .
C132 C 0.565(2) 0.3040(18) 0.8952(13) 0.230(10) Uani 1 1 d U . .
C133 C 0.378(2) 0.3110(19) 0.8754(18) 0.239(11) Uani 1 1 d U . .
O141 O 0.5390(8) 0.0988(7) 0.4753(8) 0.170(5) Uani 1 1 d U . .
C141 C 0.5963(12) 0.0537(12) 0.4359(12) 0.135(4) Uani 1 1 d U . .
N141 N 0.6335(11) 0.1122(8) 0.3516(9) 0.135(4) Uani 1 1 d U . .
C142 C 0.6970(16) 0.0568(13) 0.3073(14) 0.198(9) Uani 1 1 d U . .
C143 C 0.5901(17) 0.1993(12) 0.3421(12) 0.169(7) Uani 1 1 d U . .

loop_
_atom_site_aniso_label
_atom_site_aniso_U_11
_atom_site_aniso_U_22
_atom_site_aniso_U_33
_atom_site_aniso_U_23
_atom_site_aniso_U_13
_atom_site_aniso_U_12
Sr1 0.0429(5) 0.0527(6) 0.0628(6) -0.0319(4) 0.0057(4) -0.0127(4)
Li1 0.065(11) 0.069(12) 0.149(18) -0.040(12) 0.002(11) -0.011(9)
Li2 0.102(13) 0.068(11) 0.079(11) -0.041(9) -0.002(10) -0.017(9)
O1 0.047(4) 0.076(4) 0.065(4) -0.019(3) 0.008(3) -0.009(3)
O2 0.055(4) 0.064(4) 0.081(4) -0.026(3) 0.000(3) -0.015(3)
O3 0.066(4) 0.062(4) 0.078(4) -0.028(3) -0.014(3) -0.018(3)
O4 0.077(4) 0.064(4) 0.056(4) -0.033(3) 0.007(3) -0.021(3)
C1 0.056(6) 0.086(7) 0.068(6) -0.034(5) 0.009(5) -0.029(5)
C2 0.106(9) 0.116(10) 0.101(8) -0.071(8) 0.042(7) -0.052(8)
C3 0.114(9) 0.126(10) 0.096(8) -0.077(8) 0.068(7) -0.077(8)
C4 0.088(8) 0.117(9) 0.082(7) -0.041(7) 0.029(6) -0.066(7)
C5 0.061(6) 0.080(7) 0.069(6) -0.033(5) -0.002(5) -0.018(5)
C6 0.048(5) 0.075(7) 0.054(5) -0.023(5) 0.006(5) -0.020(5)
C7 0.196(17) 0.281(19) 0.079(9) -0.049(11) -0.002(10) -0.009(15)
C10 0.093(10) 0.157(13) 0.149(12) -0.025(10) 0.042(9) -0.021(9)
C11 0.059(6) 0.060(6) 0.076(6) -0.013(5) -0.002(5) -0.011(5)
C12 0.065(6) 0.056(6) 0.077(7) -0.027(5) -0.007(5) -0.015(5)
C13 0.066(7) 0.091(8) 0.100(8) -0.044(6) 0.011(6) -0.038(6)
C14 0.081(8) 0.132(11) 0.104(9) -0.054(8) 0.013(7) -0.055(8)
C15 0.076(8) 0.103(9) 0.115(9) -0.050(7) -0.001(7) -0.039(7)
C16 0.064(6) 0.058(6) 0.087(7) -0.033(5) -0.006(5) -0.020(5)
C17 0.057(6) 0.047(5) 0.083(7) -0.026(5) -0.002(5) -0.011(4)
C22 0.082(7) 0.065(7) 0.101(8) -0.049(6) -0.010(6) -0.022(5)
C23 0.058(6) 0.051(6) 0.087(7) -0.032(5) -0.010(5) -0.004(5)
C24 0.061(6) 0.074(7) 0.099(8) -0.051(7) -0.012(6) -0.016(5)
C25 0.066(7) 0.073(7) 0.094(8) -0.041(6) -0.013(6) -0.008(6)
C26 0.070(7) 0.066(7) 0.090(7) -0.033(6) -0.013(6) 0.002(5)
C27 0.060(6) 0.071(7) 0.082(7) -0.044(6) -0.014(5) -0.004(5)
C28 0.055(6) 0.055(6) 0.074(6) -0.030(5) -0.005(5) -0.005(5)
C29 0.095(11) 0.26(2) 0.139(12) -0.073(13) -0.038(10) -0.053(12)
C30 0.076(8) 0.113(10) 0.141(10) -0.068(8) -0.043(8) 0.000(7)
C31 0.141(14) 0.146(13) 0.134(12) -0.074(10) -0.058(11) -0.004(11)
C32 0.10(2) 0.13(2) 0.098(17) -0.057(14) -0.001(14) -0.026(15)
C33 0.067(6) 0.066(6) 0.077(6) -0.029(5) -0.007(5) -0.012(5)
C34 0.073(7) 0.057(6) 0.061(6) -0.028(5) 0.001(5) -0.012(5)
C35 0.102(9) 0.086(8) 0.070(6) -0.038(6) -0.011(6) -0.033(6)
C36 0.091(8) 0.087(7) 0.063(6) -0.047(6) 0.022(6) -0.026(6)
C37 0.062(6) 0.084(7) 0.070(6) -0.047(6) 0.010(5) -0.022(5)
C38 0.062(6) 0.059(6) 0.057(5) -0.031(4) 0.011(5) -0.023(5)
C39 0.072(7) 0.049(5) 0.053(5) -0.024(4) 0.005(5) -0.023(5)
C40 0.216(19) 0.270(19) 0.043(7) -0.061(8) 0.018(9) 0.037(15)
C41 0.168(13) 0.180(12) 0.124(9) -0.125(9) 0.020(9) -0.037(10)
C43 0.26(2) 0.152(13) 0.164(14) -0.073(12) 0.005(14) -0.026(12)
C44 0.055(6) 0.078(7) 0.066(6) -0.031(5) 0.007(5) -0.022(5)
O101 0.051(4) 0.063(4) 0.113(5) -0.042(4) -0.002(4) -0.013(3)
O102 0.049(3) 0.054(4) 0.066(4) -0.033(3) -0.002(3) -0.006(3)
C101 0.046(6) 0.058(6) 0.077(6) -0.032(5) 0.007(5) -0.007(5)
C102 0.052(7) 0.079(8) 0.268(17) -0.074(9) -0.046(9) 0.013(6)
C103 0.076(8) 0.077(8) 0.36(2) -0.107(10) -0.030(12) -0.003(6)
C104 0.123(10) 0.148(14) 0.30(2) -0.139(13) -0.003(14) 0.015(10)
C105 0.179(16) 0.078(10) 0.28(2) -0.096(11) 0.022(15) -0.023(9)
O111 0.044(4) 0.129(6) 0.121(6) -0.046(5) -0.003(4) -0.013(4)
C111 0.060(7) 0.161(11) 0.112(9) -0.043(8) -0.002(6) 0.007(6)
N111 0.055(5) 0.189(9) 0.104(7) -0.056(7) -0.006(5) 0.012(6)
C112 0.100(10) 0.130(8) 0.251(19) -0.106(10) -0.026(11) -0.006(8)
C113 0.133(14) 0.27(2) 0.184(17) 0.022(16) 0.077(12) 0.048(14)
O121 0.136(12) 0.118(9) 0.27(2) -0.018(13) -0.088(12) -0.002(8)
C121 0.083(13) 0.141(12) 0.26(2) -0.034(15) -0.045(15) -0.012(10)
N121 0.137(11) 0.176(12) 0.202(13) -0.075(10) -0.051(11) 0.035(10)
C122 0.46(4) 0.27(3) 0.24(3) -0.12(2) -0.13(3) 0.01(3)
C123 0.25(2) 0.214(17) 0.25(2) -0.130(16) -0.09(2) 0.120(19)
O131 0.167(9) 0.104(6) 0.117(7) -0.036(6) -0.032(7) -0.010(6)
C131 0.289(19) 0.143(13) 0.111(10) -0.047(12) -0.050(10) 0.001(14)
N131 0.191(12) 0.127(9) 0.123(8) -0.061(8) -0.049(8) 0.023(9)
C132 0.29(2) 0.26(2) 0.177(16) -0.045(16) -0.151(17) -0.01(2)
C133 0.177(12) 0.22(2) 0.32(3) -0.07(2) -0.036(15) -0.059(17)
O141 0.125(8) 0.143(9) 0.279(12) -0.160(9) 0.026(8) -0.038(7)
C141 0.103(10) 0.129(11) 0.199(11) -0.094(8) -0.029(10) -0.005(8)
N141 0.156(11) 0.098(8) 0.190(9) -0.090(7) -0.068(8) 0.024(7)
C142 0.176(17) 0.150(14) 0.276(18) -0.148(14) 0.038(15) -0.025(12)
C143 0.214(19) 0.123(9) 0.222(16) -0.113(10) -0.111(15) 0.062(11)

loop_
_atom_type_symbol
_atom_type_description
_atom_type_scat_dispersion_real
_atom_type_scat_dispersion_imag
_atom_type_scat_source
C C 0.0033 0.0016 'International Tables Vol C Tables 4.2.6.8 and 6.1.1.4'
H H 0.0000 0.0000 'International Tables Vol C Tables 4.2.6.8 and 6.1.1.4'
N N 0.0061 0.0033 'International Tables Vol C Tables 4.2.6.8 and 6.1.1.4'
O O 0.0106 0.0060 'International Tables Vol C Tables 4.2.6.8 and 6.1.1.4'
Sr Sr -1.5307 3.2498 'International Tables Vol C Tables 4.2.6.8 and 6.1.1.4'
Li Li -0.0003 0.0001 'International Tables Vol C Tables 4.2.6.8 and 6.1.1.4'

loop_
_geom_angle_atom_site_label_1
_geom_angle_atom_site_label_2
_geom_angle_atom_site_label_3
_geom_angle
_geom_angle_site_symmetry_1
_geom_angle_site_symmetry_3
O1 Sr1 O4 152.3(2) . .
O1 Sr1 O111 84.9(2) . .
O4 Sr1 O111 108.6(2) . .
O1 Sr1 O102 87.53(19) . 2_666
O4 Sr1 O102 69.97(17) . 2_666
O111 Sr1 O102 86.0(2) . 2_666
O1 Sr1 O3 130.96(19) . .
O4 Sr1 O3 75.87(18) . .
O111 Sr1 O3 82.5(2) . .
O102 Sr1 O3 138.12(18) 2_666 .
O1 Sr1 O101 89.0(2) . .
O4 Sr1 O101 87.9(2) . .
O111 Sr1 O101 154.5(2) . .
O102 Sr1 O101 118.41(19) 2_666 .
O3 Sr1 O101 83.0(2) . .
O1 Sr1 O102 72.47(18) . .
O4 Sr1 O102 85.25(19) . .
O111 Sr1 O102 149.4(2) . .
O102 Sr1 O102 72.9(2) 2_666 .
O3 Sr1 O102 128.00(18) . .
O101 Sr1 O102 47.80(18) . .
O1 Sr1 O2 81.98(19) . .
O4 Sr1 O2 120.23(18) . .
O111 Sr1 O2 92.4(2) . .
O102 Sr1 O2 169.49(17) 2_666 .
O3 Sr1 O2 51.62(18) . .
O101 Sr1 O2 62.23(18) . .
O102 Sr1 O2 104.24(17) . .
O1 Sr1 C101 81.2(2) . .
O4 Sr1 C101 85.0(2) . .
O111 Sr1 C101 165.9(3) . .
O102 Sr1 C101 95.3(2) 2_666 .
O3 Sr1 C101 105.2(2) . .
O101 Sr1 C101 23.9(2) . .
O102 Sr1 C101 24.0(2) . .
O2 Sr1 C101 83.7(2) . .
O1 Sr1 Li2 33.5(3) . .
O4 Sr1 Li2 121.8(3) . .
O111 Sr1 Li2 115.3(4) . .
O102 Sr1 Li2 76.9(3) 2_666 .
O3 Sr1 Li2 143.8(3) . .
O101 Sr1 Li2 67.8(3) . .
O102 Sr1 Li2 39.0(3) . .
O2 Sr1 Li2 94.5(3) . .
C101 Sr1 Li2 51.8(4) . .
O1 Sr1 Li2 122.2(3) . 2_666
O4 Sr1 Li2 32.3(3) . 2_666
O111 Sr1 Li2 103.5(4) . 2_666
O102 Sr1 Li2 38.0(3) 2_666 2_666
O3 Sr1 Li2 106.8(3) . 2_666
O101 Sr1 Li2 100.6(4) . 2_666
O102 Sr1 Li2 73.3(4) . 2_666
O2 Sr1 Li2 151.6(3) . 2_666
C101 Sr1 Li2 85.8(4) . 2_666
Li2 Sr1 Li2 99.4(4) . 2_666
O1 Sr1 C111 70.2(3) . .
O4 Sr1 C111 126.7(3) . .
O111 Sr1 C111 18.6(3) . .
O102 Sr1 C111 96.7(3) 2_666 .
O3 Sr1 C111 84.6(3) . .
O101 Sr1 C111 138.6(3) . .
O102 Sr1 C111 141.6(3) . .
O2 Sr1 C111 79.3(3) . .
C101 Sr1 C111 148.3(3) . .
Li2 Sr1 C111 103.0(4) . .
Li2 Sr1 C111 120.7(4) 2_666 .
O121 Li1 O141 102.9(14) . .
O121 Li1 O2 117.0(13) . .
O141 Li1 O2 112.3(13) . .
O121 Li1 O101 117.3(14) . .
O141 Li1 O101 113.0(11) . .
O2 Li1 O101 95.0(9) . .
O121 Li1 C121 11.8(15) . .
O141 Li1 C121 112.1(13) . .
O2 Li1 C121 117.2(12) . .
O101 Li1 C121 106.0(13) . .
O121 Li1 Sr1 130.0(12) . .
O141 Li1 Sr1 126.9(11) . .
O2 Li1 Sr1 51.6(5) . .
O101 Li1 Sr1 43.5(4) . .
C121 Li1 Sr1 119.9(11) . .
O1 Li2 O4 116.2(10) . 2_666
O1 Li2 O131 113.4(9) . .
O4 Li2 O131 110.1(10) 2_666 .
O1 Li2 O102 104.7(9) . .
O4 Li2 O102 96.0(8) 2_666 .
O131 Li2 O102 115.3(9) . .
O1 Li2 C6 25.6(4) . .
O4 Li2 C6 107.7(8) 2_666 .
O131 Li2 C6 96.9(7) . .
O102 Li2 C6 130.3(9) . .
O1 Li2 C101 102.2(8) . .
O4 Li2 C101 118.0(8) 2_666 .
O131 Li2 C101 95.1(7) . .
O102 Li2 C101 24.8(3) . .
C6 Li2 C101 124.8(7) . .
O1 Li2 C39 107.7(8) . 2_666
O4 Li2 C39 23.8(3) 2_666 2_666
O131 Li2 C39 96.1(7) . 2_666
O102 Li2 C39 119.7(7) . 2_666
C6 Li2 C39 91.1(6) . 2_666
C101 Li2 C39 140.5(7) . 2_666
O1 Li2 Sr1 48.2(5) . .
O4 Li2 Sr1 114.5(8) 2_666 .
O131 Li2 Sr1 135.2(7) . .
O102 Li2 Sr1 56.7(5) . .
C6 Li2 Sr1 73.7(5) . .
C101 Li2 Sr1 60.4(4) . .
C39 Li2 Sr1 127.1(7) 2_666 .
O1 Li2 Sr1 115.1(8) . 2_666
O4 Li2 Sr1 46.5(4) 2_666 2_666
O131 Li2 Sr1 131.4(9) . 2_666
O102 Li2 Sr1 50.2(4) . 2_666
C6 Li2 Sr1 128.5(7) . 2_666
C101 Li2 Sr1 74.0(4) . 2_666
C39 Li2 Sr1 70.2(4) 2_666 2_666
Sr1 Li2 Sr1 80.6(4) . 2_666
C6 O1 Li2 117.7(8) . .
C6 O1 Sr1 143.8(6) . .
Li2 O1 Sr1 98.3(6) . .
C17 O2 Li1 135.1(8) . .
C17 O2 Sr1 123.5(5) . .
Li1 O2 Sr1 96.8(6) . .
C28 O3 Sr1 147.4(5) . .
C39 O4 Li2 122.7(7) . 2_666
C39 O4 Sr1 135.9(5) . .
Li2 O4 Sr1 101.2(6) 2_666 .
C6 C1 C2 118.9(9) . .
C6 C1 C44 121.9(8) . 2_666
C2 C1 C44 119.0(9) . 2_666
C3 C2 C1 124.3(10) . .
C2 C3 C4 115.5(9) . .
C2 C3 C8 129.7(12) . .
C4 C3 C8 111.8(13) . .
C2 C3 C8A 115.9(13) . .
C4 C3 C8A 128.4(13) . .
C8 C3 C8A 19.4(16) . .
C3 C4 C5 123.8(10) . .
C4 C5 C6 119.2(9) . .
C4 C5 C11 120.4(9) . .
C6 C5 C11 120.2(8) . .
O1 C6 C1 121.6(8) . .
O1 C6 C5 120.2(8) . .
C1 C6 C5 118.1(8) . .
O1 C6 Li2 36.7(5) . .
C1 C6 Li2 105.3(7) . .
C5 C6 Li2 123.8(8) . .
C8 C7 C8A 21.3(18) . .
C9 C8 C7 117.7(19) . .
C9 C8 C3 79.3(18) . .
C7 C8 C3 110.0(15) . .
C10 C9 C8 113.8(19) . .
C9A C8A C7 123.9(19) . .
C9A C8A C3 107.5(19) . .
C7 C8A C3 109.2(14) . .
C10 C9A C8A 106.3(17) . .
C9A C10 C9 56.4(17) . .
C12 C11 C5 116.9(8) . .
C13 C12 C17 118.4(9) . .
C13 C12 C11 120.0(9) . .
C17 C12 C11 121.5(8) . .
C14 C13 C12 122.4(10) . .
C13 C14 C15 118.3(10) . .
C13 C14 C19A 124.8(13) . .
C15 C14 C19A 115.7(14) . .
C13 C14 C19 116.3(14) . .
C15 C14 C19 123.2(14) . .
C19A C14 C19 26.5(12) . .
C16 C15 C14 122.6(11) . .
C15 C16 C17 117.8(10) . .
C15 C16 C22 121.9(9) . .
C17 C16 C22 120.1(8) . .
O2 C17 C16 119.9(8) . .
O2 C17 C12 119.6(9) . .
C16 C17 C12 120.4(8) . .
C20 C19 C18 124(2) . .
C20 C19 C14 119(2) . .
C18 C19 C14 99.6(18) . .
C20A C19A C18A 133(3) . .
C20A C19A C14 105(3) . .
C18A C19A C14 116(2) . .
C23 C22 C16 120.3(8) . .
C24 C23 C28 118.7(9) . .
C24 C23 C22 121.9(9) . .
C28 C23 C22 119.4(9) . .
C25 C24 C23 123.2(9) . .
C24 C25 C26 115.9(10) . .
C24 C25 C30 123.9(10) . .
C26 C25 C30 120.0(11) . .
C27 C26 C25 123.0(10) . .
C28 C27 C26 118.9(9) . .
C28 C27 C33 121.4(9) . .
C26 C27 C33 119.7(9) . .
O3 C28 C27 118.0(8) . .
O3 C28 C23 121.5(9) . .
C27 C28 C23 120.4(10) . .
C30 C29 C32A 103.9(18) . .
C29 C30 C31 116.9(11) . .
C29 C30 C25 107.2(10) . .
C31 C30 C25 110.0(10) . .
C32 C31 C30 114.5(14) . .
C34 C33 C27 112.6(8) . .
C35 C34 C39 119.1(9) . .
C35 C34 C33 119.1(10) . .
C39 C34 C33 121.8(8) . .
C36 C35 C34 121.6(10) . .
C37 C36 C35 117.5(9) . .
C37 C36 C41 120.9(11) . .
C35 C36 C41 121.1(12) . .
C36 C37 C38 124.0(9) . .
C37 C38 C39 118.7(9) . .
C37 C38 C44 121.3(8) . .
C39 C38 C44 119.9(8) . .
O4 C39 C34 119.5(8) . .
O4 C39 C38 121.5(9) . .
C34 C39 C38 118.9(8) . .
O4 C39 Li2 33.6(5) . 2_666
C34 C39 Li2 127.3(8) . 2_666
C38 C39 Li2 104.1(7) . 2_666
C42 C41 C42A 46.1(19) . .
C42 C41 C40 131.8(16) . .
C42A C41 C40 116.3(15) . .
C42 C41 C36 113.3(18) . .
C42A C41 C36 113(2) . .
C40 C41 C36 114.5(10) . .
C43 C42 C41 119(2) . .
C43 C42A C41 116(2) . .
C42 C43 C42A 48(2) . .
C38 C44 C1 115.6(8) . 2_666
C101 O101 Li1 141.1(10) . .
C101 O101 Sr1 98.2(5) . .
Li1 O101 Sr1 105.9(6) . .
C101 O102 Li2 111.2(7) . .
C101 O102 Sr1 151.1(5) . 2_666
Li2 O102 Sr1 91.8(5) . 2_666
C101 O102 Sr1 92.8(5) . .
Li2 O102 Sr1 84.3(6) . .
Sr1 O102 Sr1 107.1(2) 2_666 .
O102 C101 O101 120.8(9) . .
O102 C101 C102 116.7(9) . .
O101 C101 C102 122.4(9) . .
O102 C101 Li2 44.0(5) . .
O101 C101 Li2 104.9(7) . .
C102 C101 Li2 116.2(9) . .
O102 C101 Sr1 63.2(5) . .
O101 C101 Sr1 57.9(5) . .
C102 C101 Sr1 174.7(9) . .
Li2 C101 Sr1 67.7(5) . .
C101 C102 C103 110.5(11) . .
C104 C103 C102 116.7(15) . .
C103 C104 C105 112.2(19) . .
C111 O111 Sr1 120.9(8) . .
O111 C111 N111 122.8(14) . .
O111 C111 Sr1 40.5(6) . .
N111 C111 Sr1 152.2(11) . .
C111 N111 C113 114.7(14) . .
C111 N111 C112 121.9(12) . .
C113 N111 C112 123.3(12) . .
C121 O121 Li1 143(5) . .
O121 C121 N121 129(5) . .
O121 C121 Li1 25(3) . .
N121 C121 Li1 152(2) . .
C123 N121 C122 119(2) . .
C123 N121 C121 119(2) . .
C122 N121 C121 123(2) . .
C131 O131 Li2 126.6(13) . .
O131 C131 N131 131(3) . .
C131 N131 C132 111(2) . .
C131 N131 C133 126(2) . .
C132 N131 C133 118.8(19) . .
C141 O141 Li1 162.2(14) . .
O141 C141 N141 112.1(16) . .
C143 N141 C142 139.3(19) . .
C143 N141 C141 110.2(15) . .
C142 N141 C141 110.3(15) . .

loop_
_geom_bond_atom_site_label_1
_geom_bond_atom_site_label_2
_geom_bond_distance
_geom_bond_site_symmetry_2
Sr1 O1 2.451(6) .
Sr1 O4 2.470(5) .
Sr1 O111 2.536(7) .
Sr1 O102 2.566(6) 2_666
Sr1 O3 2.607(6) .
Sr1 O101 2.617(6) .
Sr1 O102 2.734(6) .
Sr1 O2 2.887(6) .
Sr1 C101 3.059(10) .
Sr1 Li2 3.255(19) .
Sr1 Li2 3.341(16) 2_666
Sr1 C111 3.349(12) .
Li1 O121 1.79(3) .
Li1 O141 1.83(2) .
Li1 O2 1.93(2) .
Li1 O101 1.939(19) .
Li1 C121 2.53(4) .
Li2 O1 1.82(2) .
Li2 O4 1.821(17) 2_666
Li2 O131 2.00(2) .
Li2 O102 2.060(17) .
Li2 C6 2.69(2) .
Li2 C101 2.765(18) .
Li2 C39 2.774(18) 2_666
Li2 Sr1 3.341(16) 2_666
O1 C6 1.314(9) .
O2 C17 1.349(10) .
O3 C28 1.352(11) .
O4 C39 1.329(10) .
O4 Li2 1.821(17) 2_666
C1 C6 1.386(13) .
C1 C2 1.415(13) .
C1 C44 1.512(12) 2_666
C2 C3 1.360(14) .
C3 C4 1.372(15) .
C3 C8 1.64(2) .
C3 C8A 1.64(2) .
C4 C5 1.400(13) .
C5 C6 1.413(12) .
C5 C11 1.506(13) .
C7 C8 1.489(18) .
C7 C8A 1.505(17) .
C8 C9 1.465(19) .
C9 C10 1.431(19) .
C8A C9A 1.476(18) .
C9A C10 1.404(19) .
C11 C12 1.500(13) .
C12 C13 1.379(13) .
C12 C17 1.407(13) .
C13 C14 1.347(15) .
C14 C15 1.385(15) .
C14 C19A 1.63(2) .
C14 C19 1.64(2) .
C15 C16 1.375(13) .
C16 C17 1.389(13) .
C16 C22 1.526(13) .
C18 C19 1.500(18) .
C19 C20 1.477(19) .
C18A C19A 1.478(19) .
C19A C20A 1.45(2) .
C22 C23 1.490(14) .
C23 C24 1.393(13) .
C23 C28 1.394(12) .
C24 C25 1.375(14) .
C25 C26 1.407(13) .
C25 C30 1.563(16) .
C26 C27 1.382(14) .
C27 C28 1.381(13) .
C27 C33 1.527(13) .
C29 C30 1.499(14) .
C29 C32A 1.53(4) .
C30 C31 1.517(14) .
C31 C32 1.398(17) .
C33 C34 1.498(13) .
C34 C35 1.402(13) .
C34 C39 1.411(13) .
C35 C36 1.397(15) .
C36 C37 1.368(14) .
C36 C41 1.555(14) .
C37 C38 1.370(12) .
C38 C39 1.424(13) .
C38 C44 1.478(13) .
C39 Li2 2.774(18) 2_666
C40 C41 1.522(16) .
C41 C42 1.429(18) .
C41 C42A 1.464(19) .
C42 C43 1.392(19) .
C42A C43 1.40(2) .
C44 C1 1.512(12) 2_666
O101 C101 1.252(11) .
O102 C101 1.244(10) .
O102 Sr1 2.566(5) 2_666
C101 C102 1.472(14) .
C102 C103 1.682(19) .
C103 C104 1.25(2) .
C104 C105 1.55(2) .
O111 C111 1.243(14) .
C111 N111 1.371(16) .
N111 C113 1.52(2) .
N111 C112 1.53(2) .
O121 C121 0.86(4) .
C121 N121 1.56(4) .
N121 C123 1.45(2) .
N121 C122 1.52(3) .
O131 C131 1.163(19) .
C131 N131 1.28(2) .
N131 C132 1.48(2) .
N131 C133 1.54(3) .
O141 C141 1.185(16) .
C141 N141 1.51(2) .
N141 C143 1.317(17) .
N141 C142 1.376(18) .
